data_7100595
loop_
_publ_author_name
'Lumi Kuroki'
'Shizuka Takami'
'Katsunori Shibata'
'Masahiro Irie'

_publ_section_title
;
Photochromism of Single Crystals Composed of
Dioxazolylethene and Dithiazolylethene
;
_journal_name_full 'Chemical Communications'
_journal_paper_doi 10.1039/b512873k
_journal_year 2005
_chemical_formula_sum 'C25 H16 F6 N2 O2'
_chemical_formula_weight 490.40
_chemical_name_common 1,2-bis(5-methyl-2-phenyl-4-oxazolyl)perfluorocyclopentene
_space_group_IT_number 14
_symmetry_cell_setting monoclinic
_symmetry_space_group_name_Hall '-P 2ybc'
_symmetry_space_group_name_H-M 'P 1 21/c 1'
_cell_angle_alpha 90.00
_cell_angle_beta 95.773(5)
_cell_angle_gamma 90.00
_cell_formula_units_Z 4
_cell_length_a 11.618(3)
_cell_length_b 17.791(5)
_cell_length_c 10.274(3)
_cell_measurement_temperature 153(2)
_cell_volume 2112.8(10)
_diffrn_ambient_temperature 153(2)
_exptl_crystal_density_diffrn 1.542
_cod_depositor_comments
;
The following automatic conversions were performed:
'_symmetry_cell_setting' value 'Monoclinic' changed to 'monoclinic'
according to '/home/saulius/struct/CIF-dictionaries/cif_core.dic'
dictionary named 'cif_core.dic' version 2.4.1 from 2010-06-29.

Automatic conversion script
Id: cif_fix_enum 1527 2010-12-29 10:47:43Z saulius 
;
_cod_original_sg_symbol_H-M 'P 21/c'
_cod_database_code 7100595

loop_
_symmetry_equiv_pos_as_xyz
'x, y, z'
'-x, y+1/2, -z+1/2'
'-x, -y, -z'
'x, -y-1/2, z-1/2'

loop_
_atom_site_label
_atom_site_type_symbol
_atom_site_fract_x
_atom_site_fract_y
_atom_site_fract_z
_atom_site_U_iso_or_equiv
_atom_site_adp_type
_atom_site_occupancy
_atom_site_symmetry_multiplicity
_atom_site_calc_flag
_atom_site_refinement_flags
_atom_site_disorder_assembly
_atom_site_disorder_group
F6 F 0.74367(7) 1.17718(5) 0.62205(8) 0.0263(2) Uani 1 1 d . . .
F5 F 0.87512(7) 1.20794(4) 0.77850(8) 0.0265(2) Uani 1 1 d . . .
O1 O 0.83368(8) 0.82220(5) 0.81431(9) 0.0196(2) Uani 1 1 d . . .
F3 F 0.75200(9) 1.16661(5) 0.95663(9) 0.0379(2) Uani 1 1 d . . .
F1 F 0.66765(9) 1.03488(5) 0.95923(9) 0.0364(2) Uani 1 1 d . . .
F2 F 0.58085(8) 1.04432(5) 0.76286(10) 0.0373(2) Uani 1 1 d . . .
O2 O 1.11477(8) 1.07301(5) 0.56989(9) 0.0205(2) Uani 1 1 d . . .
F4 F 0.61009(8) 1.18581(5) 0.80579(11) 0.0404(3) Uani 1 1 d . . .
N12 N 1.02929(10) 1.00412(6) 0.71367(11) 0.0187(2) Uani 1 1 d . . .
C11 C 0.95887(11) 1.06575(7) 0.67432(12) 0.0176(3) Uani 1 1 d . . .
C1 C 0.85761(12) 0.89391(7) 0.86074(13) 0.0200(3) Uani 1 1 d . . .
C23 C 1.31026(12) 0.97753(8) 0.57575(13) 0.0210(3) Uani 1 1 d . . .
N3 N 0.72784(10) 0.90141(6) 0.68356(11) 0.0186(2) Uani 1 1 d . . .
C2 C 0.79467(12) 0.94186(7) 0.78028(13) 0.0183(3) Uani 1 1 d . . .
C22 C 1.22180(11) 0.96370(8) 0.65549(12) 0.0184(3) Uani 1 1 d . . .
C4 C 0.75453(11) 0.83181(8) 0.70800(12) 0.0178(3) Uani 1 1 d . . .
C14 C 0.94085(14) 0.90114(9) 0.97880(15) 0.0270(3) Uani 1 1 d . . .
C13 C 1.11935(12) 1.01142(7) 0.65022(12) 0.0180(3) Uani 1 1 d . . .
C17 C 0.64030(12) 0.77699(8) 0.51761(13) 0.0217(3) Uani 1 1 d . . .
C16 C 0.70737(11) 0.76558(8) 0.63646(13) 0.0191(3) Uani 1 1 d . . .
C24 C 1.40597(12) 0.93068(8) 0.58412(14) 0.0238(3) Uani 1 1 d . . .
C27 C 1.23106(12) 0.90347(8) 0.74348(14) 0.0224(3) Uani 1 1 d . . .
C8 C 0.79684(12) 1.15393(8) 0.73913(13) 0.0196(3) Uani 1 1 d . . .
C18 C 0.58812(13) 0.71627(9) 0.45066(14) 0.0249(3) Uani 1 1 d . . .
C9 C 0.84986(11) 1.07703(7) 0.73042(12) 0.0177(3) Uani 1 1 d . . .
C10 C 1.01163(12) 1.10769(8) 0.58633(13) 0.0201(3) Uani 1 1 d . . .
C26 C 1.32740(13) 0.85762(8) 0.75121(14) 0.0238(3) Uani 1 1 d . . .
C15 C 0.98717(15) 1.17638(9) 0.50587(16) 0.0273(3) Uani 1 1 d . . .
C25 C 1.41510(12) 0.87088(8) 0.67132(14) 0.0233(3) Uani 1 1 d . . .
C21 C 0.72332(13) 0.69278(8) 0.68633(14) 0.0240(3) Uani 1 1 d . . .
C6 C 0.68129(12) 1.05959(8) 0.83701(14) 0.0238(3) Uani 1 1 d . . .
C5 C 0.78415(12) 1.02465(8) 0.78248(12) 0.0187(3) Uani 1 1 d . . .
C7 C 0.70532(13) 1.14478(8) 0.83704(14) 0.0241(3) Uani 1 1 d . . .
C20 C 0.67053(14) 0.63237(8) 0.61807(15) 0.0277(3) Uani 1 1 d . . .
C19 C 0.60256(13) 0.64402(9) 0.50053(15) 0.0267(3) Uani 1 1 d . . .
H26 H 1.3363(14) 0.8158(10) 0.8120(17) 0.024(4) Uiso 1 1 d . . .
H23 H 1.3028(14) 1.0176(10) 0.5148(17) 0.024(4) Uiso 1 1 d . . .
H25 H 1.4827(15) 0.8379(10) 0.6757(17) 0.029(4) Uiso 1 1 d . . .
H27 H 1.1675(15) 0.8944(10) 0.7962(17) 0.029(4) Uiso 1 1 d . . .
H17 H 0.6307(14) 0.8282(10) 0.4835(16) 0.025(4) Uiso 1 1 d . . .
H24 H 1.4667(16) 0.9385(10) 0.5305(17) 0.031(5) Uiso 1 1 d . . .
H18 H 0.5419(14) 0.7255(9) 0.3701(17) 0.024(4) Uiso 1 1 d . . .
H21 H 0.7693(15) 0.6850(10) 0.7690(18) 0.028(4) Uiso 1 1 d . . .
H20 H 0.6826(15) 0.5827(11) 0.6534(18) 0.035(5) Uiso 1 1 d . . .
H14A H 0.9347(17) 0.9500(12) 1.021(2) 0.046(6) Uiso 1 1 d . . .
H14B H 1.0198(18) 0.8968(11) 0.9582(19) 0.039(5) Uiso 1 1 d . . .
H15C H 0.910(2) 1.1932(12) 0.506(2) 0.050(6) Uiso 1 1 d . . .
H14C H 0.9260(17) 0.8626(12) 1.045(2) 0.045(5) Uiso 1 1 d . . .
H19 H 0.5631(14) 0.6027(10) 0.4540(17) 0.027(4) Uiso 1 1 d . . .
H15A H 1.001(2) 1.1660(13) 0.415(2) 0.061(7) Uiso 1 1 d . . .
H15B H 1.036(2) 1.2155(15) 0.535(2) 0.067(7) Uiso 1 1 d . . .

loop_
_atom_site_aniso_label
_atom_site_aniso_U_11
_atom_site_aniso_U_22
_atom_site_aniso_U_33
_atom_site_aniso_U_23
_atom_site_aniso_U_13
_atom_site_aniso_U_12
F6 0.0313(5) 0.0234(4) 0.0234(4) 0.0051(3) -0.0003(3) 0.0061(4)
F5 0.0280(5) 0.0170(4) 0.0344(5) -0.0050(3) 0.0033(3) -0.0044(3)
O1 0.0212(5) 0.0162(5) 0.0208(5) 0.0002(4) -0.0012(4) -0.0004(4)
F3 0.0601(7) 0.0297(5) 0.0259(5) -0.0084(4) 0.0143(4) -0.0095(4)
F1 0.0535(6) 0.0241(5) 0.0357(5) 0.0050(4) 0.0253(4) 0.0030(4)
F2 0.0196(5) 0.0338(5) 0.0582(6) -0.0100(5) 0.0034(4) -0.0013(4)
O2 0.0210(5) 0.0191(5) 0.0214(5) 0.0038(4) 0.0030(4) 0.0011(4)
F4 0.0320(5) 0.0266(5) 0.0661(7) 0.0135(5) 0.0215(5) 0.0117(4)
N12 0.0197(6) 0.0170(6) 0.0193(5) -0.0002(4) 0.0011(4) 0.0013(4)
C11 0.0195(6) 0.0147(6) 0.0179(6) -0.0012(5) -0.0011(5) 0.0004(5)
C1 0.0217(7) 0.0161(7) 0.0225(7) -0.0012(5) 0.0029(5) -0.0022(5)
C23 0.0238(7) 0.0197(7) 0.0194(6) 0.0027(5) 0.0015(5) -0.0007(5)
N3 0.0211(6) 0.0172(6) 0.0176(5) -0.0003(4) 0.0025(4) -0.0005(4)
C2 0.0193(6) 0.0168(6) 0.0191(6) -0.0003(5) 0.0029(5) -0.0015(5)
C22 0.0199(7) 0.0181(7) 0.0170(6) -0.0021(5) 0.0003(5) -0.0001(5)
C4 0.0184(6) 0.0185(7) 0.0167(6) 0.0007(5) 0.0027(5) 0.0006(5)
C14 0.0294(8) 0.0230(8) 0.0269(8) 0.0005(6) -0.0059(6) -0.0023(6)
C13 0.0215(7) 0.0158(6) 0.0161(6) 0.0002(5) -0.0009(5) -0.0013(5)
C17 0.0241(7) 0.0208(7) 0.0208(7) -0.0015(5) 0.0044(5) 0.0012(6)
C16 0.0190(6) 0.0184(7) 0.0206(6) -0.0024(5) 0.0052(5) 0.0006(5)
C24 0.0214(7) 0.0265(8) 0.0241(7) 0.0020(6) 0.0058(5) 0.0002(6)
C27 0.0235(7) 0.0231(7) 0.0214(7) 0.0030(5) 0.0055(5) 0.0013(6)
C8 0.0212(7) 0.0162(6) 0.0209(6) 0.0001(5) 0.0002(5) -0.0012(5)
C18 0.0240(7) 0.0288(8) 0.0216(7) -0.0051(6) 0.0012(6) 0.0005(6)
C9 0.0198(6) 0.0166(6) 0.0159(6) -0.0009(5) -0.0021(5) 0.0004(5)
C10 0.0194(7) 0.0188(7) 0.0215(6) 0.0000(5) 0.0000(5) 0.0011(5)
C26 0.0273(7) 0.0216(7) 0.0227(7) 0.0054(6) 0.0035(5) 0.0039(6)
C15 0.0281(8) 0.0230(8) 0.0310(8) 0.0099(6) 0.0041(6) 0.0026(6)
C25 0.0209(7) 0.0251(7) 0.0239(7) 0.0012(6) 0.0024(5) 0.0047(6)
C21 0.0265(7) 0.0201(7) 0.0252(7) -0.0002(6) 0.0007(6) 0.0020(6)
C6 0.0238(7) 0.0213(7) 0.0270(7) 0.0011(6) 0.0061(6) -0.0007(6)
C5 0.0201(7) 0.0178(7) 0.0176(6) -0.0011(5) -0.0006(5) 0.0001(5)
C7 0.0261(7) 0.0204(7) 0.0267(7) -0.0007(6) 0.0071(6) 0.0039(6)
C20 0.0315(8) 0.0180(7) 0.0339(8) -0.0013(6) 0.0041(6) 0.0001(6)
C19 0.0258(8) 0.0234(8) 0.0314(8) -0.0092(6) 0.0049(6) -0.0031(6)

loop_
_geom_bond_atom_site_label_1
_geom_bond_atom_site_label_2
_geom_bond_distance
_geom_bond_site_symmetry_2
_geom_bond_publ_flag
F6 C8 1.3602(16) . ?
F5 C8 1.3566(16) . ?
O1 C4 1.3660(16) . ?
O1 C1 1.3806(16) . ?
F3 C7 1.3492(18) . ?
F1 C6 1.3546(17) . ?
F2 C6 1.3553(18) . ?
O2 C13 1.3696(16) . ?
O2 C10 1.3733(17) . ?
F4 C7 1.3375(17) . ?
N12 C13 1.2938(18) . ?
N12 C11 1.4030(17) . ?
C11 C10 1.3642(19) . ?
C11 C9 1.4571(19) . ?
C1 C2 1.3506(19) . ?
C1 C14 1.479(2) . ?
C23 C24 1.385(2) . ?
C23 C22 1.3991(19) . ?
N3 C4 1.2948(18) . ?
N3 C2 1.3975(17) . ?
C2 C5 1.4783(19) . ?
C22 C27 1.3991(19) . ?
C22 C13 1.4586(19) . ?
C4 C16 1.4655(19) . ?
C17 C18 1.387(2) . ?
C17 C16 1.3957(19) . ?
C16 C21 1.398(2) . ?
C24 C25 1.388(2) . ?
C27 C26 1.381(2) . ?
C8 C9 1.5067(19) . ?
C8 C7 1.544(2) . ?
C18 C19 1.388(2) . ?
C9 C5 1.349(2) . ?
C10 C15 1.487(2) . ?
C26 C25 1.391(2) . ?
C21 C20 1.392(2) . ?
C6 C5 1.5044(19) . ?
C6 C7 1.541(2) . ?
C20 C19 1.390(2) . ?

loop_
_cod_related_entry_id
_cod_related_entry_database
_cod_related_entry_code
1 ChemSpider 21150222
